data_4349908
loop_
_publ_author_name
'Wei, Yan-Li'
'Jing, Jing'
'Shi, Chao'
'Ye, Heng-Yun'
'Wang, Zhong-Xia'
'Zhang, Yi'

_publ_section_title
;
 High quantum yield and unusual photoluminescence behaviour in tetrahedral
 manganese(ii) based on hybrid compounds
;
_journal_issue 10
_journal_name_full 'Inorganic Chemistry Frontiers'
_journal_page_first 2615
_journal_paper_doi 10.1039/C8QI00793D
_journal_volume 5
_journal_year 2018
_chemical_formula_sum 'C12 H28 Cl4 Mn N2'
_chemical_formula_weight 397.10
_space_group_crystal_system monoclinic
_space_group_IT_number 14
_space_group_name_Hall '-P 2ybc'
_space_group_name_H-M_alt 'P 1 21/c 1'
_atom_sites_solution_hydrogens geom
_audit_creation_method SHELXL-2014/7
_audit_update_record
;
2018-07-18 deposited with the CCDC.
2018-09-03 downloaded from the CCDC.
;
_cell_angle_alpha 90
_cell_angle_beta 96.99(3)
_cell_angle_gamma 90
_cell_formula_units_Z 4
_cell_length_a 12.526(3)
_cell_length_b 12.021(2)
_cell_length_c 13.124(3)
_cell_measurement_reflns_used 4493
_cell_measurement_temperature 293(2)
_cell_measurement_theta_max 27.482
_cell_measurement_theta_min 3.128
_cell_volume 1961.5(7)
_computing_structure_refinement 'SHELXL-2014/7 (Sheldrick, 2014)'
_diffrn_ambient_temperature 293(2)
_diffrn_measured_fraction_theta_full 0.998
_diffrn_measured_fraction_theta_max 0.992
_diffrn_measurement_device_type 'Rigaku, SCXmini'
_diffrn_measurement_method '\w scans'
_diffrn_radiation_type MoK\a
_diffrn_radiation_wavelength 0.71073
_diffrn_reflns_av_R_equivalents 0.0527
_diffrn_reflns_av_unetI/netI 0.0597
_diffrn_reflns_Laue_measured_fraction_full 0.998
_diffrn_reflns_Laue_measured_fraction_max 0.992
_diffrn_reflns_limit_h_max 16
_diffrn_reflns_limit_h_min -16
_diffrn_reflns_limit_k_max 12
_diffrn_reflns_limit_k_min -15
_diffrn_reflns_limit_l_max 17
_diffrn_reflns_limit_l_min -15
_diffrn_reflns_number 13209
_diffrn_reflns_point_group_measured_fraction_full 0.998
_diffrn_reflns_point_group_measured_fraction_max 0.992
_diffrn_reflns_theta_full 25.242
_diffrn_reflns_theta_max 27.482
_diffrn_reflns_theta_min 3.128
_exptl_absorpt_coefficient_mu 1.209
_exptl_crystal_colour green
_exptl_crystal_density_diffrn 1.345
_exptl_crystal_description block
_exptl_crystal_F_000 828.0
_exptl_crystal_size_max 0.32
_exptl_crystal_size_mid 0.3
_exptl_crystal_size_min 0.28
_refine_diff_density_max 0.274
_refine_diff_density_min -0.229
_refine_diff_density_rms 0.052
_refine_ls_extinction_method none
_refine_ls_goodness_of_fit_ref 1.120
_refine_ls_hydrogen_treatment constr
_refine_ls_matrix_type full
_refine_ls_number_parameters 172
_refine_ls_number_reflns 4460
_refine_ls_number_restraints 0
_refine_ls_restrained_S_all 1.120
_refine_ls_R_factor_all 0.1157
_refine_ls_R_factor_gt 0.0645
_refine_ls_shift/su_max 0.000
_refine_ls_shift/su_mean 0.000
_refine_ls_structure_factor_coef Fsqd
_refine_ls_weighting_details 'w=1/[\s^2^(Fo^2^)+(0.0313P)^2^+0.6112P] where P=(Fo^2^+2Fc^2^)/3'
_refine_ls_weighting_scheme calc
_refine_ls_wR_factor_gt 0.0981
_refine_ls_wR_factor_ref 0.1121
_reflns_Friedel_coverage 0.000
_reflns_number_gt 2908
_reflns_number_total 4460
_reflns_threshold_expression 'I > 2\s(I)'
_cod_data_source_file c8qi00793d2.cif
_cod_data_source_block 1
_cod_original_cell_volume 1961.6(7)
_cod_original_sg_symbol_H-M 'P 21/c'
_cod_database_code 4349908
_shelx_shelxl_version_number 2014/7
_shelx_space_group_comment
;
The symmetry employed for this shelxl refinement is uniquely defined
by the following loop, which should always be used as a source of
symmetry information in preference to the above space-group names.
They are only intended as comments.
;

loop_
_space_group_symop_operation_xyz
'x, y, z'
'-x, y+1/2, -z+1/2'
'-x, -y, -z'
'x, -y-1/2, z-1/2'

loop_
_atom_site_label
_atom_site_type_symbol
_atom_site_fract_x
_atom_site_fract_y
_atom_site_fract_z
_atom_site_U_iso_or_equiv
_atom_site_adp_type
_atom_site_occupancy
_atom_site_site_symmetry_order
_atom_site_calc_flag
_atom_site_refinement_flags_posn
_atom_site_refinement_flags_adp
Mn1 Mn 0.24905(4) 0.08302(4) 0.20197(4) 0.05206(17) Uani 1 1 d . .
Cl2 Cl 0.44021(7) 0.09671(8) 0.24252(7) 0.0620(3) Uani 1 1 d . .
Cl3 Cl 0.21274(7) -0.03147(8) 0.05798(7) 0.0635(3) Uani 1 1 d . .
Cl4 Cl 0.18072(8) 0.26384(8) 0.16889(8) 0.0738(3) Uani 1 1 d . .
Cl5 Cl 0.17378(8) 0.02623(8) 0.34960(7) 0.0708(3) Uani 1 1 d . .
N2 N 0.4405(2) 0.2835(2) 0.4135(2) 0.0575(7) Uani 1 1 d . .
H2C H 0.4433 0.2258 0.3611 0.069 Uiso 1 1 calc R U
N1 N 0.9949(2) 0.2277(2) 0.3569(2) 0.0530(7) Uani 1 1 d . .
H1A H 1.0489 0.1755 0.3372 0.064 Uiso 1 1 calc R U
C4 C 0.3791(3) 0.2371(3) 0.4929(3) 0.0699(11) Uani 1 1 d . .
H4A H 0.3080 0.2153 0.4615 0.084 Uiso 1 1 calc R U
H4B H 0.3705 0.2938 0.5438 0.084 Uiso 1 1 calc R U
C2 C 0.9251(3) 0.2602(3) 0.2623(3) 0.0707(11) Uani 1 1 d . .
H2A H 0.9682 0.2960 0.2150 0.085 Uiso 1 1 calc R U
H2B H 0.8713 0.3129 0.2791 0.085 Uiso 1 1 calc R U
C7 C 0.4356(4) 0.1375(4) 0.5445(4) 0.0920(14) Uani 1 1 d . .
H7A H 0.4343 0.0767 0.4958 0.110 Uiso 1 1 calc R U
H7B H 0.3978 0.1135 0.6010 0.110 Uiso 1 1 calc R U
C5 C 0.9329(3) 0.1700(3) 0.4295(3) 0.0762(11) Uani 1 1 d . .
H5A H 0.8798 0.2206 0.4515 0.091 Uiso 1 1 calc R U
H5B H 0.9809 0.1478 0.4897 0.091 Uiso 1 1 calc R U
C12 C 0.5528(3) 0.3102(4) 0.4542(4) 0.0968(15) Uani 1 1 d . .
H12A H 0.5906 0.3374 0.3990 0.116 Uiso 1 1 calc R U
H12B H 0.5533 0.3687 0.5052 0.116 Uiso 1 1 calc R U
C6 C 1.0531(3) 0.3256(3) 0.4065(4) 0.0898(14) Uani 1 1 d . .
H6A H 1.0928 0.3618 0.3580 0.135 Uiso 1 1 calc R U
H6B H 1.0021 0.3768 0.4292 0.135 Uiso 1 1 calc R U
H6C H 1.1017 0.3011 0.4644 0.135 Uiso 1 1 calc R U
C13 C 0.3835(4) 0.3814(3) 0.3618(3) 0.0890(13) Uani 1 1 d . .
H13A H 0.4247 0.4102 0.3107 0.134 Uiso 1 1 calc R U
H13B H 0.3139 0.3588 0.3299 0.134 Uiso 1 1 calc R U
H13C H 0.3753 0.4381 0.4118 0.134 Uiso 1 1 calc R U
C9 C 0.8076(4) 0.0978(5) 0.2846(5) 0.1134(18) Uani 1 1 d . .
H9A H 0.7787 0.0298 0.2523 0.136 Uiso 1 1 calc R U
H9B H 0.7478 0.1434 0.3002 0.136 Uiso 1 1 calc R U
C10 C 0.8708(4) 0.1592(5) 0.2122(3) 0.1046(16) Uani 1 1 d . .
H10A H 0.8229 0.1819 0.1521 0.126 Uiso 1 1 calc R U
H10B H 0.9246 0.1100 0.1897 0.126 Uiso 1 1 calc R U
C14 C 0.8777(4) 0.0702(4) 0.3817(4) 0.1065(16) Uani 1 1 d . .
H14A H 0.8342 0.0368 0.4299 0.128 Uiso 1 1 calc R U
H14B H 0.9312 0.0160 0.3671 0.128 Uiso 1 1 calc R U
C15 C 0.6092(4) 0.2110(5) 0.5014(4) 0.1104(17) Uani 1 1 d . .
H15A H 0.6133 0.1544 0.4493 0.132 Uiso 1 1 calc R U
H15B H 0.6820 0.2311 0.5289 0.132 Uiso 1 1 calc R U
C16 C 0.5521(5) 0.1651(4) 0.5852(4) 0.1066(17) Uani 1 1 d . .
H16A H 0.5535 0.2191 0.6402 0.128 Uiso 1 1 calc R U
H16B H 0.5884 0.0984 0.6127 0.128 Uiso 1 1 calc R U

loop_
_atom_site_aniso_label
_atom_site_aniso_U_11
_atom_site_aniso_U_22
_atom_site_aniso_U_33
_atom_site_aniso_U_23
_atom_site_aniso_U_13
_atom_site_aniso_U_12
Mn1 0.0544(3) 0.0493(3) 0.0538(3) -0.0049(2) 0.0118(2) 0.0015(2)
Cl2 0.0558(5) 0.0675(6) 0.0629(6) -0.0069(4) 0.0082(4) 0.0047(4)
Cl3 0.0681(6) 0.0617(6) 0.0605(5) -0.0128(4) 0.0070(4) -0.0002(4)
Cl4 0.0797(7) 0.0547(6) 0.0896(7) 0.0000(5) 0.0205(6) 0.0154(5)
Cl5 0.0809(7) 0.0716(7) 0.0640(6) 0.0052(5) 0.0252(5) 0.0068(5)
N2 0.0583(18) 0.0518(18) 0.0628(18) -0.0068(14) 0.0086(15) -0.0074(14)
N1 0.0512(16) 0.0524(17) 0.0545(17) -0.0061(14) 0.0026(14) 0.0065(13)
C4 0.068(2) 0.073(3) 0.074(3) -0.003(2) 0.028(2) 0.000(2)
C2 0.068(2) 0.085(3) 0.059(2) 0.018(2) 0.009(2) 0.012(2)
C7 0.119(4) 0.071(3) 0.094(3) 0.017(3) 0.047(3) 0.011(3)
C5 0.089(3) 0.084(3) 0.055(2) 0.010(2) 0.007(2) 0.003(2)
C12 0.061(3) 0.093(3) 0.133(4) -0.001(3) -0.003(3) -0.024(3)
C6 0.071(3) 0.079(3) 0.119(4) -0.039(3) 0.009(3) -0.009(2)
C13 0.113(4) 0.064(3) 0.088(3) 0.005(2) 0.005(3) 0.007(2)
C9 0.086(4) 0.114(4) 0.139(5) -0.051(4) 0.011(4) -0.035(3)
C10 0.090(3) 0.152(5) 0.065(3) -0.030(3) -0.016(3) 0.001(3)
C14 0.116(4) 0.078(3) 0.128(4) 0.011(3) 0.027(4) -0.024(3)
C15 0.065(3) 0.138(5) 0.122(4) -0.017(4) -0.015(3) 0.006(3)
C16 0.124(4) 0.099(4) 0.089(4) -0.005(3) -0.019(3) 0.041(3)

loop_
_atom_type_symbol
_atom_type_description
_atom_type_scat_dispersion_real
_atom_type_scat_dispersion_imag
_atom_type_scat_source
C C 0.0033 0.0016 'International Tables Vol C Tables 4.2.6.8 and 6.1.1.4'
H H 0.0000 0.0000 'International Tables Vol C Tables 4.2.6.8 and 6.1.1.4'
N N 0.0061 0.0033 'International Tables Vol C Tables 4.2.6.8 and 6.1.1.4'
Cl Cl 0.1484 0.1585 'International Tables Vol C Tables 4.2.6.8 and 6.1.1.4'
Mn Mn 0.3368 0.7283 'International Tables Vol C Tables 4.2.6.8 and 6.1.1.4'

loop_
_geom_angle_atom_site_label_1
_geom_angle_atom_site_label_2
_geom_angle_atom_site_label_3
_geom_angle
Cl3 Mn1 Cl5 115.86(4)
Cl3 Mn1 Cl4 111.32(4)
Cl5 Mn1 Cl4 104.24(4)
Cl3 Mn1 Cl2 108.13(4)
Cl5 Mn1 Cl2 109.05(4)
Cl4 Mn1 Cl2 107.97(4)
C4 N2 C12 112.4(3)
C4 N2 C13 110.8(3)
C12 N2 C13 112.0(3)
C5 N1 C2 111.3(3)
C5 N1 C6 110.9(3)
C2 N1 C6 111.4(3)
N2 C4 C7 111.1(3)
N1 C2 C10 110.1(3)
C4 C7 C16 111.1(4)
N1 C5 C14 111.2(3)
C15 C12 N2 111.1(4)
C10 C9 C14 110.4(4)
C9 C10 C2 111.4(4)
C5 C14 C9 112.0(4)
C16 C15 C12 111.0(4)
C15 C16 C7 110.3(4)

loop_
_geom_bond_atom_site_label_1
_geom_bond_atom_site_label_2
_geom_bond_distance
Mn1 Cl3 2.3374(10)
Mn1 Cl5 2.3567(11)
Mn1 Cl4 2.3570(11)
Mn1 Cl2 2.3945(11)
N2 C4 1.477(4)
N2 C12 1.478(5)
N2 C13 1.496(5)
N1 C5 1.474(4)
N1 C2 1.481(4)
N1 C6 1.492(4)
C4 C7 1.510(5)
C2 C10 1.503(6)
C7 C16 1.528(6)
C5 C14 1.485(6)
C12 C15 1.483(6)
C9 C10 1.503(7)
C9 C14 1.495(6)
C15 C16 1.488(7)

loop_
_geom_hbond_atom_site_label_D
_geom_hbond_atom_site_label_H
_geom_hbond_atom_site_label_A
_geom_hbond_distance_DH
_geom_hbond_distance_HA
_geom_hbond_distance_DA
_geom_hbond_angle_DHA
_geom_hbond_site_symmetry_A
N2 H2C Cl2 0.98 2.20 3.174(3) 177.0 .
N1 H1A Cl5 0.98 2.37 3.309(3) 159.5 1_655
